data_2213540
loop_
_publ_author_name
'Rothenberger, Alexander'
'Ponikiewski, Lukasz'

_publ_section_title
;
 Hexakis(hydroxymethyl)benzene
;
_journal_coeditor_code SG2157
_journal_issue 5
_journal_name_full 'Acta Crystallographica Section E'
_journal_page_first o2636
_journal_page_last o2637
_journal_paper_doi 10.1107/S1600536807017035
_journal_volume 63
_journal_year 2007
_chemical_formula_iupac 'C12 H18 O6'
_chemical_formula_moiety 'C12 H18 O6'
_chemical_formula_sum 'C12 H18 O6'
_chemical_formula_weight 258.26
_chemical_name_systematic
;
Hexakis(hydroxymethyl)benzene
;
_space_group_IT_number 14
_symmetry_cell_setting monoclinic
_symmetry_space_group_name_Hall '-P 2ybc'
_symmetry_space_group_name_H-M 'P 1 21/c 1'
_atom_sites_solution_hydrogens geom
_atom_sites_solution_primary direct
_atom_sites_solution_secondary difmap
_audit_creation_method SHELXL-97
_cell_angle_alpha 90.00
_cell_angle_beta 95.50(3)
_cell_angle_gamma 90.00
_cell_formula_units_Z 2
_cell_length_a 4.5946(9)
_cell_length_b 8.9294(18)
_cell_length_c 13.452(3)
_cell_measurement_reflns_used 3072
_cell_measurement_temperature 120(2)
_cell_measurement_theta_max 54
_cell_measurement_theta_min 5.4
_cell_volume 549.4(2)
_computing_cell_refinement
;
<i>X-AREA</i>
;
_computing_data_collection
;
<i>X-AREA</i> (Stoe & Cie, 2002)
;
_computing_data_reduction
;
<i>X-AREA</i>
;
_computing_molecular_graphics
;
<i>SHELXTL</i> (Sheldrick, 1997b)
;
_computing_publication_material
;
<i>SHELXTL</i>
;
_computing_structure_refinement
;
<i>SHELXL97</i> (Sheldrick, 1997a)
;
_computing_structure_solution
;
<i>SHELXS97</i> (Sheldrick, 1997a)
;
_diffrn_ambient_temperature 120(2)
_diffrn_detector_area_resol_mean 6.67
_diffrn_measured_fraction_theta_full 0.959
_diffrn_measured_fraction_theta_max 0.933
_diffrn_measurement_device_type 'Stoe IPDSII'
_diffrn_measurement_method rotation
_diffrn_radiation_monochromator graphite
_diffrn_radiation_source 'fine-focus sealed tube'
_diffrn_radiation_type MoK\a
_diffrn_radiation_wavelength 0.71073
_diffrn_reflns_av_R_equivalents 0.0877
_diffrn_reflns_av_sigmaI/netI 0.0885
_diffrn_reflns_limit_h_max 5
_diffrn_reflns_limit_h_min -5
_diffrn_reflns_limit_k_max 11
_diffrn_reflns_limit_k_min -11
_diffrn_reflns_limit_l_max 17
_diffrn_reflns_limit_l_min -15
_diffrn_reflns_number 4212
_diffrn_reflns_theta_full 25.00
_diffrn_reflns_theta_max 27.25
_diffrn_reflns_theta_min 2.74
_exptl_absorpt_coefficient_mu 0.125
_exptl_absorpt_correction_type none
_exptl_crystal_colour yellow
_exptl_crystal_density_diffrn 1.561
_exptl_crystal_density_method 'not measured'
_exptl_crystal_description block
_exptl_crystal_F_000 276
_exptl_crystal_size_max 0.50
_exptl_crystal_size_mid 0.30
_exptl_crystal_size_min 0.10
_refine_diff_density_max 0.306
_refine_diff_density_min -0.326
_refine_ls_extinction_method none
_refine_ls_goodness_of_fit_ref 0.956
_refine_ls_hydrogen_treatment constr
_refine_ls_matrix_type full
_refine_ls_number_parameters 85
_refine_ls_number_reflns 1143
_refine_ls_number_restraints 0
_refine_ls_restrained_S_all 0.956
_refine_ls_R_factor_all 0.0732
_refine_ls_R_factor_gt 0.0558
_refine_ls_shift/su_max 0.000
_refine_ls_shift/su_mean 0.000
_refine_ls_structure_factor_coef Fsqd
_refine_ls_weighting_details 'calc w=1/[\s^2^(Fo^2^)+(0.1181P)^2^+0.1727P] where P=(Fo^2^+2Fc^2^)/3'
_refine_ls_weighting_scheme calc
_refine_ls_wR_factor_gt 0.1435
_refine_ls_wR_factor_ref 0.1660
_reflns_number_gt 868
_reflns_number_total 1143
_reflns_threshold_expression >2sigma(I)
_cod_data_source_file sg2157.cif
_cod_data_source_block I
_cod_original_cell_volume 549.35(19)
_cod_original_sg_symbol_H-M 'P 21/c'
_cod_database_code 2213540
_cod_database_fobs_code 2213540

loop_
_symmetry_equiv_pos_as_xyz
'x, y, z'
'-x, y+1/2, -z+1/2'
'-x, -y, -z'
'x, -y-1/2, z-1/2'

loop_
_atom_site_type_symbol
_atom_site_label
_atom_site_fract_x
_atom_site_fract_y
_atom_site_fract_z
_atom_site_U_iso_or_equiv
_atom_site_adp_type
_atom_site_calc_flag
_atom_site_refinement_flags
_atom_site_occupancy
O O1 0.3475(4) 0.96923(17) 0.25965(12) 0.0276(4) Uani d . 1
H H1 0.2286 1.0296 0.2814 0.041 Uiso calc R 1
O O2 0.0001(4) 0.70314(17) 0.19362(13) 0.0284(5) Uani d . 1
H H2 0.0194 0.7692 0.2382 0.043 Uiso calc R 1
O O3 -0.1603(4) 0.64146(18) -0.12987(13) 0.0305(5) Uani d . 1
H H3 -0.2914 0.5906 -0.1620 0.046 Uiso calc R 1
C C1 0.2175(5) 1.0143(2) 0.08068(17) 0.0231(5) Uani d . 1
C C2 0.0901(5) 0.8736(2) 0.05699(17) 0.0234(5) Uani d . 1
C C3 -0.1297(5) 0.8597(2) -0.02302(17) 0.0234(5) Uani d . 1
C C4 0.4467(5) 1.0273(2) 0.16896(17) 0.0264(5) Uani d . 1
H H4A 0.6243 0.9722 0.1540 0.032 Uiso calc R 1
H H4B 0.5006 1.1340 0.1790 0.032 Uiso calc R 1
C C5 0.1890(5) 0.7362(2) 0.11797(17) 0.0260(5) Uani d . 1
H H5A 0.1947 0.6490 0.0728 0.031 Uiso calc R 1
H H5B 0.3896 0.7531 0.1498 0.031 Uiso calc R 1
C C6 -0.2763(5) 0.7098(2) -0.04582(18) 0.0271(5) Uani d . 1
H H6A -0.2432 0.6433 0.0131 0.033 Uiso calc R 1
H H6B -0.4897 0.7244 -0.0604 0.033 Uiso calc R 1

loop_
_atom_site_aniso_label
_atom_site_aniso_U_11
_atom_site_aniso_U_22
_atom_site_aniso_U_33
_atom_site_aniso_U_12
_atom_site_aniso_U_13
_atom_site_aniso_U_23
O1 0.0332(9) 0.0233(8) 0.0265(9) 0.0026(6) 0.0042(7) -0.0002(6)
O2 0.0368(9) 0.0219(8) 0.0270(9) -0.0014(6) 0.0055(7) 0.0008(6)
O3 0.0362(9) 0.0222(8) 0.0337(10) -0.0032(6) 0.0063(7) -0.0068(6)
C1 0.0258(10) 0.0194(10) 0.0246(11) 0.0004(8) 0.0056(8) -0.0011(8)
C2 0.0270(10) 0.0187(10) 0.0250(12) 0.0014(8) 0.0058(9) 0.0001(8)
C3 0.0268(11) 0.0184(10) 0.0257(12) -0.0007(8) 0.0062(9) -0.0024(8)
C4 0.0294(12) 0.0215(10) 0.0283(13) 0.0002(8) 0.0028(9) 0.0004(8)
C5 0.0330(12) 0.0179(10) 0.0277(12) 0.0014(8) 0.0063(10) 0.0009(8)
C6 0.0350(12) 0.0181(10) 0.0288(12) -0.0022(8) 0.0062(10) -0.0006(8)

loop_
_atom_type_symbol
_atom_type_description
_atom_type_scat_dispersion_real
_atom_type_scat_dispersion_imag
_atom_type_scat_source
C C 0.0033 0.0016 'International Tables Vol C Tables 4.2.6.8 and 6.1.1.4'
H H 0.0000 0.0000 'International Tables Vol C Tables 4.2.6.8 and 6.1.1.4'
O O 0.0106 0.0060 'International Tables Vol C Tables 4.2.6.8 and 6.1.1.4'

loop_
_geom_angle_atom_site_label_1
_geom_angle_atom_site_label_2
_geom_angle_atom_site_label_3
_geom_angle_site_symmetry_1
_geom_angle
_geom_angle_publ_flag
C4 O1 H1 . 109.5 ?
C5 O2 H2 . 109.5 ?
C6 O3 H3 . 109.5 ?
C3 C1 C2 3_575 119.9(2) ?
C3 C1 C4 3_575 120.85(19) ?
C2 C1 C4 . 119.25(19) y
C3 C2 C1 . 120.18(19) y
C3 C2 C5 . 119.77(18) y
C1 C2 C5 . 120.05(19) y
C1 C3 C2 3_575 119.90(19) ?
C1 C3 C6 3_575 119.8(2) ?
C2 C3 C6 . 120.26(19) y
O1 C4 C1 . 112.57(18) y
O1 C4 H4A . 109.1 ?
C1 C4 H4A . 109.1 ?
O1 C4 H4B . 109.1 ?
C1 C4 H4B . 109.1 ?
H4A C4 H4B . 107.8 ?
O2 C5 C2 . 112.35(18) ?
O2 C5 H5A . 109.1 ?
C2 C5 H5A . 109.1 ?
O2 C5 H5B . 109.1 ?
C2 C5 H5B . 109.1 ?
H5A C5 H5B . 107.9 ?
O3 C6 C3 . 110.11(18) ?
O3 C6 H6A . 109.6 ?
C3 C6 H6A . 109.6 ?
O3 C6 H6B . 109.6 ?
C3 C6 H6B . 109.6 ?
H6A C6 H6B . 108.2 ?

loop_
_geom_bond_atom_site_label_1
_geom_bond_atom_site_label_2
_geom_bond_site_symmetry_2
_geom_bond_distance
_geom_bond_publ_flag
O1 C4 . 1.439(3) y
O1 H1 . 0.8400 ?
O2 C5 . 1.430(3) y
O2 H2 . 0.8400 ?
O3 C6 . 1.432(3) y
O3 H3 . 0.8400 ?
C1 C3 3_575 1.404(3) ?
C1 C2 . 1.410(3) y
C1 C4 . 1.514(3) y
C2 C3 . 1.409(3) y
C2 C5 . 1.520(3) y
C3 C1 3_575 1.404(3) ?
C3 C6 . 1.517(3) y
C4 H4A . 0.9900 ?
C4 H4B . 0.9900 ?
C5 H5A . 0.9900 ?
C5 H5B . 0.9900 ?
C6 H6A . 0.9900 ?
C6 H6B . 0.9900 ?

loop_
_geom_hbond_atom_site_label_D
_geom_hbond_atom_site_label_H
_geom_hbond_atom_site_label_A
_geom_hbond_site_symmetry_A
_geom_hbond_distance_DH
_geom_hbond_distance_HA
_geom_hbond_distance_DA
_geom_hbond_angle_DHA
O2 H2 O1 . 0.84 2.34 2.951(2) 130.4
O1 H1 O2 2 0.84 1.92 2.739(2) 164.6
O1 H1 O3 4_576 0.84 2.71 3.049(3) 105.6
O2 H2 O3 4_576 0.84 2.18 2.906(3) 144.7
O3 H3 O1 4_475 0.84 1.95 2.767(2) 162.9
